data_2022628
loop_
_publ_author_name
'Bosch, Eric'
'Bowling, Nathan P.'

_publ_section_title
;
 Co-operative halogen bonds and nonconventional
 <i>sp</i>-C---H&#x00B7;&#x00B7;&#x00B7;O hydrogen bonds in 1:1 cocrystals
 formed between diethynylpyridines and <i>N</i>-halosuccinimides
;
_journal_coeditor_code EF3030
_journal_issue 7
_journal_name_full 'Acta Crystallographica Section C'
_journal_page_first
;
;
_journal_paper_doi 10.1107/S2053229622006635
_journal_volume 78
_journal_year 2022
_chemical_formula_iupac 'C4 H4 Br N O2, C9 H5 N'
_chemical_formula_moiety 'C4 H4 Br N O2, C9 H5 N'
_chemical_formula_sum 'C13 H9 Br N2 O2'
_chemical_formula_weight 305.13
_chemical_name_systematic
;
3,5-Diethynylpyridine--<i>N</i>-bromosuccinimide (1/1)
;
_space_group_crystal_system monoclinic
_space_group_IT_number 14
_space_group_name_Hall '-P 2yn'
_space_group_name_H-M_alt 'P 1 21/n 1'
_atom_sites_solution_hydrogens mixed
_atom_sites_solution_primary dual
_audit_creation_method SHELXL-2018/3
_cell_angle_alpha 90
_cell_angle_beta 92.0480(10)
_cell_angle_gamma 90
_cell_formula_units_Z 4
_cell_length_a 10.2264(9)
_cell_length_b 5.3123(5)
_cell_length_c 23.281(2)
_cell_measurement_reflns_used 4462
_cell_measurement_temperature 100(2)
_cell_measurement_theta_max 27.45
_cell_measurement_theta_min 2.20
_cell_volume 1263.9(2)
_computing_cell_refinement
;
SMART (Bruker, 2014)
;
_computing_data_collection
;
SMART (Bruker, 2014)
;
_computing_data_reduction
;
SAINT (Bruker, 2014)
;
_computing_molecular_graphics
;
X-SEED (Barbour, 2020)
;
_computing_publication_material
;
X-SEED (Barbour, 2020)
;
_computing_structure_refinement
;
SHELXL2018 (Sheldrick, 2015<i>b</i>)
;
_computing_structure_solution
;
SHELXT2018 (Sheldrick, 2015<i>a</i>)
;
_diffrn_ambient_temperature 100(2)
_diffrn_detector_area_resol_mean 8.3660
_diffrn_measured_fraction_theta_full 1.000
_diffrn_measured_fraction_theta_max 0.993
_diffrn_measurement_device_type 'Bruker APEX-I CCD'
_diffrn_measurement_method 'phi and omega scans'
_diffrn_radiation_monochromator graphite
_diffrn_radiation_source 'fine-focus sealed tube'
_diffrn_radiation_type MoK\a
_diffrn_radiation_wavelength 0.71073
_diffrn_reflns_av_R_equivalents 0.0362
_diffrn_reflns_av_unetI/netI 0.0300
_diffrn_reflns_limit_h_max 13
_diffrn_reflns_limit_h_min -13
_diffrn_reflns_limit_k_max 6
_diffrn_reflns_limit_k_min -6
_diffrn_reflns_limit_l_max 29
_diffrn_reflns_limit_l_min -29
_diffrn_reflns_number 13338
_diffrn_reflns_theta_full 25.242
_diffrn_reflns_theta_max 27.465
_diffrn_reflns_theta_min 2.148
_exptl_absorpt_coefficient_mu 3.247
_exptl_absorpt_correction_T_max 0.7455
_exptl_absorpt_correction_T_min 0.5970
_exptl_absorpt_correction_type multi-scan
_exptl_absorpt_process_details
;
(SADABS; Bruker, 2014)
;
_exptl_crystal_colour colourless
_exptl_crystal_density_diffrn 1.603
_exptl_crystal_description 'cut irregular block'
_exptl_crystal_F_000 608
_exptl_crystal_size_max 0.40
_exptl_crystal_size_mid 0.20
_exptl_crystal_size_min 0.10
_refine_diff_density_max 0.520
_refine_diff_density_min -0.475
_refine_ls_extinction_method none
_refine_ls_goodness_of_fit_ref 1.061
_refine_ls_hydrogen_treatment mixed
_refine_ls_matrix_type full
_refine_ls_number_parameters 171
_refine_ls_number_reflns 2869
_refine_ls_number_restraints 2
_refine_ls_restrained_S_all 1.062
_refine_ls_R_factor_all 0.0326
_refine_ls_R_factor_gt 0.0250
_refine_ls_shift/su_max 0.001
_refine_ls_shift/su_mean 0.000
_refine_ls_structure_factor_coef Fsqd
_refine_ls_weighting_details 'w=1/[\s^2^(Fo^2^)+(0.0348P)^2^+0.3269P] where P=(Fo^2^+2Fc^2^)/3'
_refine_ls_weighting_scheme calc
_refine_ls_wR_factor_gt 0.0617
_refine_ls_wR_factor_ref 0.0641
_reflns_number_gt 2462
_reflns_number_total 2869
_reflns_threshold_expression 'I > 2\s(I)'
_cod_data_source_file ef3030sup1.cif
_cod_data_source_block 35DEP_u008226NBS
_cod_original_cell_volume 1264.0(2)
_cod_original_sg_symbol_H-M 'P 21/n'
_cod_database_code 2022628
_shelx_space_group_comment
;
The symmetry employed for this shelxl refinement is uniquely defined
by the following loop, which should always be used as a source of
symmetry information in preference to the above space-group names.
They are only intended as comments.
;

loop_
_space_group_symop_operation_xyz
'x, y, z'
'-x+1/2, y+1/2, -z+1/2'
'-x, -y, -z'
'x-1/2, -y-1/2, z-1/2'

loop_
_atom_site_type_symbol
_atom_site_label
_atom_site_fract_x
_atom_site_fract_y
_atom_site_fract_z
_atom_site_U_iso_or_equiv
_atom_site_adp_type
_atom_site_calc_flag
_atom_site_occupancy
_atom_site_disorder_assembly
_atom_site_disorder_group
Br Br1 0.63779(2) 0.67284(4) 0.37882(2) 0.01355(8) Uani d 1 . .
O O1 0.74663(14) 1.0895(3) 0.29616(6) 0.0196(3) Uani d 1 . .
N N1 0.71588(16) 0.5141(3) 0.47372(7) 0.0161(4) Uani d 1 . .
C C1 0.6216(2) -0.1493(4) 0.61004(10) 0.0206(5) Uani d 1 . .
O O2 0.38906(14) 0.5748(3) 0.29840(6) 0.0226(3) Uani d 1 . .
N N2 0.57628(16) 0.8139(3) 0.30863(7) 0.0138(4) Uani d 1 . .
C C2 0.66177(19) 0.0240(4) 0.58408(9) 0.0169(4) Uani d 1 . .
C C3 0.7177(2) 0.2357(4) 0.55483(9) 0.0148(4) Uani d 1 . .
C C4 0.82446(19) 0.3649(4) 0.57930(9) 0.0150(4) Uani d 1 . .
H H4 0.862136 0.313067 0.615272 0.018 Uiso calc 1 . .
C C5 0.87540(19) 0.5707(4) 0.55051(9) 0.0139(4) Uani d 1 . .
C C6 0.8179(2) 0.6370(4) 0.49762(9) 0.0147(4) Uani d 1 . .
H H6 0.852812 0.775993 0.477586 0.018 Uiso calc 1 . .
C C7 0.6661(2) 0.3190(4) 0.50171(9) 0.0173(4) Uani d 1 . .
H H7 0.592777 0.233238 0.484874 0.021 Uiso calc 1 . .
C C8 0.9816(2) 0.7151(4) 0.57585(9) 0.0163(4) Uani d 1 . .
C C9 1.0686(2) 0.8306(4) 0.59860(10) 0.0207(5) Uani d 1 . .
C C10 0.64207(19) 1.0029(4) 0.28019(8) 0.0139(4) Uani d 1 . .
C C11 0.5594(2) 1.0729(4) 0.22734(9) 0.0161(4) Uani d 1 . .
H H11A 0.606463 1.035557 0.191913 0.019 Uiso calc 1 . .
H H11B 0.536973 1.254153 0.227751 0.019 Uiso calc 1 . .
C C12 0.4359(2) 0.9113(5) 0.23041(9) 0.0201(5) Uani d 1 . .
H H12A 0.357762 1.018460 0.235124 0.024 Uiso calc 1 . .
H H12B 0.422955 0.809537 0.195041 0.024 Uiso calc 1 . .
C C13 0.4586(2) 0.7437(4) 0.28209(9) 0.0157(4) Uani d 1 . .
H H9 1.136(2) 0.910(5) 0.6179(11) 0.034(7) Uiso d 1 . .
H H1 0.596(2) -0.289(4) 0.6303(10) 0.024(7) Uiso d 1 . .

loop_
_atom_site_aniso_label
_atom_site_aniso_U_11
_atom_site_aniso_U_22
_atom_site_aniso_U_33
_atom_site_aniso_U_12
_atom_site_aniso_U_13
_atom_site_aniso_U_23
Br1 0.01186(11) 0.01761(12) 0.01104(11) -0.00031(8) -0.00154(7) 0.00112(8)
O1 0.0187(8) 0.0223(8) 0.0175(8) -0.0070(7) -0.0036(6) 0.0002(6)
N1 0.0145(8) 0.0193(9) 0.0144(8) 0.0006(7) -0.0009(7) 0.0006(7)
C1 0.0203(11) 0.0177(12) 0.0242(12) 0.0023(9) 0.0058(9) 0.0007(10)
O2 0.0180(8) 0.0282(9) 0.0213(8) -0.0087(7) -0.0045(6) 0.0048(7)
N2 0.0119(8) 0.0181(9) 0.0112(8) -0.0004(7) -0.0018(6) 0.0014(7)
C2 0.0150(10) 0.0170(11) 0.0188(10) 0.0027(9) 0.0005(8) -0.0039(9)
C3 0.0138(10) 0.0136(10) 0.0173(10) 0.0025(8) 0.0033(8) -0.0014(8)
C4 0.0158(10) 0.0164(11) 0.0126(10) 0.0043(8) -0.0013(8) 0.0001(8)
C5 0.0123(10) 0.0147(10) 0.0149(10) 0.0026(8) 0.0002(8) -0.0025(8)
C6 0.0148(10) 0.0156(11) 0.0139(10) -0.0003(8) 0.0023(8) -0.0002(8)
C7 0.0152(10) 0.0176(11) 0.0189(11) -0.0021(8) -0.0013(8) -0.0035(9)
C8 0.0175(10) 0.0185(11) 0.0130(10) 0.0028(9) 0.0020(8) 0.0008(8)
C9 0.0198(11) 0.0243(12) 0.0176(11) -0.0039(10) -0.0028(9) 0.0013(9)
C10 0.0158(10) 0.0139(10) 0.0121(9) 0.0016(8) 0.0019(8) -0.0029(8)
C11 0.0193(11) 0.0161(11) 0.0128(10) 0.0021(9) -0.0015(8) 0.0017(8)
C12 0.0159(10) 0.0296(13) 0.0146(11) -0.0004(9) -0.0033(8) 0.0040(9)
C13 0.0120(10) 0.0214(11) 0.0136(10) 0.0004(9) -0.0017(8) -0.0008(9)

loop_
_atom_type_symbol
_atom_type_description
_atom_type_scat_dispersion_real
_atom_type_scat_dispersion_imag
_atom_type_scat_source
C C 0.0033 0.0016 'International Tables Vol C Tables 4.2.6.8 and 6.1.1.4'
H H 0.0000 0.0000 'International Tables Vol C Tables 4.2.6.8 and 6.1.1.4'
N N 0.0061 0.0033 'International Tables Vol C Tables 4.2.6.8 and 6.1.1.4'
O O 0.0106 0.0060 'International Tables Vol C Tables 4.2.6.8 and 6.1.1.4'
Br Br -0.2901 2.4595 'International Tables Vol C Tables 4.2.6.8 and 6.1.1.4'

loop_
_geom_angle_atom_site_label_1
_geom_angle_atom_site_label_2
_geom_angle_atom_site_label_3
_geom_angle_site_symmetry_1
_geom_angle_site_symmetry_3
_geom_angle
_geom_angle_publ_flag
C7 N1 C6 . . 118.81(18) ?
C13 N2 C10 . . 114.21(17) ?
C13 N2 Br1 . . 122.51(14) ?
C10 N2 Br1 . . 123.24(13) ?
C1 C2 C3 . . 176.5(2) ?
C4 C3 C7 . . 118.06(19) ?
C4 C3 C2 . . 120.56(19) ?
C7 C3 C2 . . 121.37(19) ?
C5 C4 C3 . . 119.39(19) ?
C6 C5 C4 . . 118.10(19) ?
C6 C5 C8 . . 121.15(19) ?
C4 C5 C8 . . 120.72(19) ?
N1 C6 C5 . . 123.01(19) ?
N1 C7 C3 . . 122.62(19) ?
C9 C8 C5 . . 177.7(2) ?
O1 C10 N2 . . 124.44(19) ?
O1 C10 C11 . . 128.19(19) ?
N2 C10 C11 . . 107.37(17) ?
C10 C11 C12 . . 105.21(17) ?
C13 C12 C11 . . 105.32(17) ?
O2 C13 N2 . . 124.71(19) ?
O2 C13 C12 . . 127.60(19) ?
N2 C13 C12 . . 107.69(18) ?

loop_
_geom_bond_atom_site_label_1
_geom_bond_atom_site_label_2
_geom_bond_site_symmetry_2
_geom_bond_distance
_geom_bond_publ_flag
Br1 N2 . 1.8853(17) ?
O1 C10 . 1.210(2) ?
N1 C7 . 1.335(3) ?
N1 C6 . 1.335(3) ?
C1 C2 . 1.183(3) ?
O2 C13 . 1.214(3) ?
N2 C13 . 1.384(3) ?
N2 C10 . 1.390(3) ?
C2 C3 . 1.443(3) ?
C3 C4 . 1.394(3) ?
C3 C7 . 1.399(3) ?
C4 C5 . 1.393(3) ?
C5 C6 . 1.391(3) ?
C5 C8 . 1.439(3) ?
C8 C9 . 1.189(3) ?
C10 C11 . 1.514(3) ?
C11 C12 . 1.531(3) ?
C12 C13 . 1.508(3) ?

loop_
_geom_hbond_atom_site_label_D
_geom_hbond_atom_site_label_H
_geom_hbond_atom_site_label_A
_geom_hbond_site_symmetry_A
_geom_hbond_distance_DH
_geom_hbond_distance_HA
_geom_hbond_distance_DA
_geom_hbond_angle_DHA
_geom_hbond_publ_flag
C12 H12A O2 2 0.99 2.63 3.477(3) 143.3 yes
C11 H11A Br1 2_655 0.99 3.22 4.066(2) 143.9 yes
C11 H11A O1 2_645 0.99 2.81 3.303(3) 111.1 yes
C11 H11B O1 2_655 0.99 2.91 3.442(3) 114.6 yes
C11 H11B O2 1_565 0.99 2.84 3.617(3) 135.8 yes

_cod_database_fobs_code 2022628
